data_1514570
loop_
_publ_author_name
'Jones, Matthew B.'
'Gaunt, Andrew J.'
'Gordon, John C.'
'Kaltsoyannis, Nikolas'
'Neu, Mary P.'
'Scott, Brian L.'

_publ_section_title
;
 Uncovering f-element bonding differences and electronic structure in a
 series of 1&#x2009;:&#x2009;3 and 1&#x2009;:&#x2009;4 complexes with a
 diselenophosphinate ligand
;
_journal_issue 3
_journal_name_full 'Chemical Science'
_journal_page_first 1189
_journal_paper_doi 10.1039/c2sc21806b
_journal_volume 4
_journal_year 2013
_chemical_formula_sum 'C47 H53 La O2 P3 Se6'
_chemical_formula_weight 1355.47
_chemical_name_systematic
;
?
;
_space_group_IT_number 137
_symmetry_cell_setting tetragonal
_symmetry_space_group_name_Hall '-P 4ac 2a'
_symmetry_space_group_name_H-M 'P 42/n m c :2'
_atom_sites_solution_hydrogens geom
_atom_sites_solution_primary direct
_atom_sites_solution_secondary difmap
_audit_creation_method SHELXL-97
_cell_angle_alpha 90.00
_cell_angle_beta 90.00
_cell_angle_gamma 90.00
_cell_formula_units_Z 8
_cell_length_a 31.601(4)
_cell_length_b 31.601(4)
_cell_length_c 10.671(3)
_cell_measurement_temperature 120(1)
_cell_volume 10656(4)
_computing_cell_refinement 'SAINT+, v. 7.66a (Bruker AXS, 2009)'
_computing_data_collection 'APEX II, v. 7.0 (Bruker AXS, 2009)'
_computing_data_reduction 'SAINT+, v. 7.66a (Bruker AXS, 2009)'
_computing_molecular_graphics 'SHELXTL, v. 6.14, (Bruker AXS, 2000)'
_computing_publication_material 'SHELXTL, v. 6.14, (Bruker AXS, 2000)'
_computing_structure_refinement 'SHELXL-97 (Sheldrick, 1997)'
_computing_structure_solution 'SHELXS-97 (Sheldrick, 1990)'
_diffrn_ambient_temperature 120(1)
_diffrn_measured_fraction_theta_full 0.999
_diffrn_measured_fraction_theta_max 0.993
_diffrn_measurement_device_type 'Bruker D8 with APEXII CCD'
_diffrn_measurement_method '\w scans'
_diffrn_radiation_monochromator graphite
_diffrn_radiation_source 'fine-focus sealed tube'
_diffrn_radiation_type MoK\a
_diffrn_radiation_wavelength 0.71073
_diffrn_reflns_av_R_equivalents 0.0977
_diffrn_reflns_av_sigmaI/netI 0.0449
_diffrn_reflns_limit_h_max 38
_diffrn_reflns_limit_h_min -38
_diffrn_reflns_limit_k_max 38
_diffrn_reflns_limit_k_min -38
_diffrn_reflns_limit_l_max 13
_diffrn_reflns_limit_l_min -12
_diffrn_reflns_number 100136
_diffrn_reflns_theta_full 25.00
_diffrn_reflns_theta_max 25.86
_diffrn_reflns_theta_min 2.01
_diffrn_standards_decay_% 0
_diffrn_standards_interval_count 0
_diffrn_standards_interval_time 0
_diffrn_standards_number 0
_exptl_absorpt_coefficient_mu 5.024
_exptl_absorpt_correction_T_max 0.6335
_exptl_absorpt_correction_T_min 0.5003
_exptl_absorpt_correction_type multi-scan
_exptl_absorpt_process_details 'SADABS v. 1 (Sheldrick, 2008)'
_exptl_crystal_colour colorless
_exptl_crystal_density_diffrn 1.690
_exptl_crystal_density_method 'not measured'
_exptl_crystal_description block
_exptl_crystal_F_000 5256
_exptl_crystal_size_max 0.16
_exptl_crystal_size_mid 0.10
_exptl_crystal_size_min 0.10
_platon_squeeze_details
;
;
_refine_diff_density_max 1.359
_refine_diff_density_min -2.337
_refine_diff_density_rms 0.196
_refine_ls_extinction_method none
_refine_ls_goodness_of_fit_ref 2.384
_refine_ls_hydrogen_treatment constr
_refine_ls_matrix_type full
_refine_ls_number_parameters 280
_refine_ls_number_reflns 5329
_refine_ls_number_restraints 36
_refine_ls_restrained_S_all 2.397
_refine_ls_R_factor_all 0.0930
_refine_ls_R_factor_gt 0.0831
_refine_ls_shift/su_max 0.001
_refine_ls_shift/su_mean 0.000
_refine_ls_structure_factor_coef Fsqd
_refine_ls_weighting_details 'calc w=1/[\s^2^(Fo^2^)+(0.0442P)^2^+0.0000P] where P=(Fo^2^+2Fc^2^)/3'
_refine_ls_weighting_scheme calc
_refine_ls_wR_factor_gt 0.1840
_refine_ls_wR_factor_ref 0.1857
_reflns_number_gt 4811
_reflns_number_total 5329
_reflns_threshold_expression >2sigma(I)
_cod_data_source_file c2sc21806b.txt
_cod_data_source_block apx1327s
_cod_original_cell_volume 10657(3)
_cod_original_sg_symbol_H-M 'P 42/nmc'
_cod_database_code 1514570

loop_
_symmetry_equiv_pos_as_xyz
'x, y, z'
'-x+1/2, -y+1/2, z'
'-y+1/2, x, z+1/2'
'y, -x+1/2, z+1/2'
'-x, y+1/2, -z'
'x+1/2, -y, -z'
'y+1/2, x+1/2, -z+1/2'
'-y, -x, -z+1/2'
'-x, -y, -z'
'x-1/2, y-1/2, -z'
'y-1/2, -x, -z-1/2'
'-y, x-1/2, -z-1/2'
'x, -y-1/2, z'
'-x-1/2, y, z'
'-y-1/2, -x-1/2, z-1/2'
'y, x, z-1/2'

loop_
_atom_site_label
_atom_site_type_symbol
_atom_site_fract_x
_atom_site_fract_y
_atom_site_fract_z
_atom_site_U_iso_or_equiv
_atom_site_adp_type
_atom_site_occupancy
_atom_site_symmetry_multiplicity
_atom_site_calc_flag
_atom_site_refinement_flags
La1 La 0.7500 0.50076(2) 0.04696(6) 0.0195(2) Uani 1 2 d S
Se1 Se 0.69662(3) 0.46110(3) -0.16752(8) 0.0258(3) Uani 1 1 d .
Se2 Se 0.65556(3) 0.50658(3) 0.11395(8) 0.0246(3) Uani 1 1 d .
Se3 Se 0.7500 0.59256(5) 0.16079(12) 0.0359(4) Uani 1 2 d S
Se4 Se 0.7500 0.49685(4) 0.34177(12) 0.0304(4) Uani 1 2 d S
P1 P 0.64088(7) 0.47342(7) -0.05810(19) 0.0207(5) Uani 1 1 d .
P2 P 0.7500 0.56458(11) 0.3454(3) 0.0269(8) Uani 1 2 d S
O1 O 0.7500 0.5583(3) -0.1136(8) 0.039(2) Uani 1 2 d S
O2 O 0.7500 0.4237(3) 0.1253(8) 0.031(2) Uani 1 2 d S
C1 C 0.6028(3) 0.5036(3) -0.1492(8) 0.0217(19) Uani 1 1 d .
C2 C 0.5873(3) 0.5417(3) -0.1105(8) 0.029(2) Uani 1 1 d .
H2 H 0.5968 0.5536 -0.0358 0.035 Uiso 1 1 calc R
C3 C 0.5570(4) 0.5631(3) -0.1836(9) 0.040(3) Uani 1 1 d .
H3 H 0.5465 0.5892 -0.1577 0.048 Uiso 1 1 calc R
C4 C 0.5431(3) 0.5453(3) -0.2926(9) 0.037(3) Uani 1 1 d .
H4 H 0.5228 0.5594 -0.3400 0.045 Uiso 1 1 calc R
C5 C 0.5584(3) 0.5069(3) -0.3339(9) 0.035(2) Uani 1 1 d .
H5 H 0.5489 0.4956 -0.4093 0.043 Uiso 1 1 calc R
C6 C 0.5878(3) 0.4856(3) -0.2628(8) 0.026(2) Uani 1 1 d .
H6 H 0.5977 0.4593 -0.2891 0.031 Uiso 1 1 calc R
C7 C 0.6140(3) 0.4243(3) -0.0227(8) 0.0242(19) Uani 1 1 d .
C8 C 0.5810(3) 0.4236(3) 0.0632(9) 0.034(2) Uani 1 1 d .
H8 H 0.5732 0.4484 0.1038 0.041 Uiso 1 1 calc R
C9 C 0.5595(4) 0.3861(4) 0.0893(10) 0.051(3) Uani 1 1 d .
H9 H 0.5376 0.3861 0.1477 0.061 Uiso 1 1 calc R
C10 C 0.5701(4) 0.3494(4) 0.0302(11) 0.048(3) Uani 1 1 d .
H10 H 0.5554 0.3246 0.0469 0.058 Uiso 1 1 calc R
C11 C 0.6029(4) 0.3496(3) -0.0544(10) 0.047(3) Uani 1 1 d .
H11 H 0.6104 0.3245 -0.0939 0.057 Uiso 1 1 calc R
C12 C 0.6249(3) 0.3859(3) -0.0821(9) 0.032(2) Uani 1 1 d .
H12 H 0.6469 0.3852 -0.1399 0.038 Uiso 1 1 calc R
C13 C 0.7953(3) 0.5841(3) 0.4325(8) 0.033(2) Uani 1 1 d .
C14 C 0.8074(4) 0.6261(4) 0.4259(12) 0.067(4) Uani 1 1 d .
H14 H 0.7931 0.6441 0.3713 0.080 Uiso 1 1 calc R
C15 C 0.8391(5) 0.6418(4) 0.4959(13) 0.082(5) Uani 1 1 d .
H15 H 0.8457 0.6704 0.4910 0.098 Uiso 1 1 calc R
C16 C 0.8619(4) 0.6160(4) 0.5745(12) 0.064(4) Uani 1 1 d .
H16 H 0.8836 0.6270 0.6239 0.077 Uiso 1 1 calc R
C17 C 0.8523(3) 0.5748(4) 0.5784(9) 0.045(3) Uani 1 1 d .
H17 H 0.8684 0.5570 0.6290 0.054 Uiso 1 1 calc R
C18 C 0.8190(3) 0.5576(3) 0.5098(9) 0.036(2) Uani 1 1 d .
H18 H 0.8128 0.5289 0.5152 0.043 Uiso 1 1 calc R
C19 C 0.7134(4) 0.3993(4) 0.1658(12) 0.063(4) Uani 1 1 d D
C20 C 0.7273(2) 0.3755(11) 0.280(2) 0.093(14) Uani 0.50 1 d PDU
C20' C 0.7274(3) 0.3636(8) 0.244(3) 0.079(12) Uani 0.50 1 d PDU
C21 C 0.7133(5) 0.5795(4) -0.1617(16) 0.094(6) Uani 1 1 d D
C22' C 0.7280(3) 0.6237(6) -0.181(3) 0.090(13) Uani 0.50 1 d PDU
C22 C 0.7281(3) 0.6170(8) -0.233(3) 0.095(13) Uani 0.50 1 d PDU

loop_
_atom_site_aniso_label
_atom_site_aniso_U_11
_atom_site_aniso_U_22
_atom_site_aniso_U_33
_atom_site_aniso_U_23
_atom_site_aniso_U_13
_atom_site_aniso_U_12
La1 0.0188(4) 0.0256(4) 0.0142(4) -0.0031(3) 0.000 0.000
Se1 0.0170(5) 0.0399(6) 0.0206(5) -0.0089(4) 0.0007(3) -0.0003(4)
Se2 0.0202(5) 0.0348(6) 0.0187(5) -0.0047(4) 0.0028(3) 0.0020(4)
Se3 0.0611(10) 0.0298(8) 0.0169(6) -0.0010(6) 0.000 0.000
Se4 0.0428(9) 0.0299(8) 0.0185(7) 0.0000(5) 0.000 0.000
P1 0.0163(11) 0.0269(13) 0.0189(11) -0.0003(9) -0.0008(9) 0.0002(9)
P2 0.034(2) 0.0287(19) 0.0178(16) -0.0003(14) 0.000 0.000
O1 0.057(7) 0.038(6) 0.023(5) 0.002(4) 0.000 0.000
O2 0.037(6) 0.024(5) 0.031(5) 0.012(4) 0.000 0.000
C1 0.015(4) 0.029(5) 0.020(4) 0.003(4) 0.001(3) -0.001(4)
C2 0.032(5) 0.035(6) 0.021(5) -0.002(4) 0.002(4) 0.006(4)
C3 0.053(7) 0.036(6) 0.031(6) 0.005(5) 0.010(5) 0.026(5)
C4 0.031(6) 0.048(7) 0.033(6) 0.017(5) 0.001(4) 0.013(5)
C5 0.035(6) 0.039(6) 0.032(5) 0.011(4) -0.019(4) 0.004(5)
C6 0.026(5) 0.018(5) 0.034(5) 0.000(4) -0.005(4) -0.001(4)
C7 0.023(5) 0.028(5) 0.022(4) 0.008(4) -0.006(4) -0.001(4)
C8 0.032(6) 0.037(6) 0.034(5) -0.004(4) 0.008(4) -0.010(5)
C9 0.048(7) 0.067(9) 0.039(6) 0.027(6) -0.005(5) -0.027(6)
C10 0.060(8) 0.033(7) 0.052(7) 0.014(6) -0.028(6) -0.022(6)
C11 0.068(8) 0.029(6) 0.045(7) -0.003(5) -0.013(6) -0.008(6)
C12 0.039(6) 0.025(5) 0.031(5) 0.003(4) -0.010(4) 0.000(4)
C13 0.038(6) 0.042(6) 0.020(5) 0.001(4) -0.006(4) 0.000(5)
C14 0.089(10) 0.048(8) 0.063(8) 0.017(6) -0.035(7) -0.029(7)
C15 0.102(12) 0.053(9) 0.091(10) 0.014(8) -0.052(10) -0.025(8)
C16 0.066(9) 0.069(10) 0.058(8) -0.015(7) -0.014(7) -0.006(8)
C17 0.036(6) 0.068(9) 0.031(5) -0.007(6) -0.015(5) 0.020(6)
C18 0.044(6) 0.040(6) 0.024(5) 0.001(4) 0.003(4) 0.013(5)
C19 0.052(8) 0.046(8) 0.089(10) 0.032(7) -0.006(7) -0.001(6)
C20 0.094(17) 0.089(16) 0.096(16) 0.022(9) 0.019(9) 0.008(9)
C20' 0.081(14) 0.071(14) 0.086(14) 0.018(9) 0.010(9) 0.008(9)
C21 0.096(12) 0.045(9) 0.140(13) 0.063(9) -0.067(10) -0.026(8)
C22' 0.096(16) 0.079(15) 0.095(15) 0.015(9) 0.006(9) 0.003(9)
C22 0.104(16) 0.081(15) 0.098(15) 0.017(9) -0.010(9) -0.007(9)

loop_
_atom_type_symbol
_atom_type_description
_atom_type_scat_dispersion_real
_atom_type_scat_dispersion_imag
_atom_type_scat_source
C C 0.0033 0.0016 'International Tables Vol C Tables 4.2.6.8 and 6.1.1.4'
H H 0.0000 0.0000 'International Tables Vol C Tables 4.2.6.8 and 6.1.1.4'
O O 0.0106 0.0060 'International Tables Vol C Tables 4.2.6.8 and 6.1.1.4'
P P 0.1023 0.0942 'International Tables Vol C Tables 4.2.6.8 and 6.1.1.4'
Se Se -0.0929 2.2259 'International Tables Vol C Tables 4.2.6.8 and 6.1.1.4'
La La -0.2871 2.4523 'International Tables Vol C Tables 4.2.6.8 and 6.1.1.4'

loop_
_geom_angle_atom_site_label_1
_geom_angle_atom_site_label_2
_geom_angle_atom_site_label_3
_geom_angle
_geom_angle_site_symmetry_1
_geom_angle_site_symmetry_3
O1 La1 O2 155.7(3) . .
O1 La1 Se2 96.66(5) . .
O2 La1 Se2 88.91(5) . .
O1 La1 Se2 96.66(5) . 14_755
O2 La1 Se2 88.91(5) . 14_755
Se2 La1 Se2 152.22(4) . 14_755
O1 La1 Se1 77.79(18) . .
O2 La1 Se1 81.82(17) . .
Se2 La1 Se1 70.63(3) . .
Se2 La1 Se1 136.25(3) 14_755 .
O1 La1 Se1 77.79(18) . 14_755
O2 La1 Se1 81.81(17) . 14_755
Se2 La1 Se1 136.25(3) . 14_755
Se2 La1 Se1 70.63(3) 14_755 14_755
Se1 La1 Se1 65.76(4) . 14_755
O1 La1 Se3 66.0(2) . .
O2 La1 Se3 138.3(2) . .
Se2 La1 Se3 81.67(2) . .
Se2 La1 Se3 81.67(2) 14_755 .
Se1 La1 Se3 131.04(3) . .
Se1 La1 Se3 131.04(3) 14_755 .
O1 La1 Se4 135.5(2) . .
O2 La1 Se4 68.8(2) . .
Se2 La1 Se4 76.70(2) . .
Se2 La1 Se4 76.70(2) 14_755 .
Se1 La1 Se4 136.07(3) . .
Se1 La1 Se4 136.07(3) 14_755 .
Se3 La1 Se4 69.53(4) . .
P1 Se1 La1 88.38(6) . .
P1 Se2 La1 88.96(7) . .
P2 Se3 La1 88.54(10) . .
P2 Se4 La1 88.79(10) . .
C7 P1 C1 104.5(4) . .
C7 P1 Se1 110.0(3) . .
C1 P1 Se1 110.3(3) . .
C7 P1 Se2 109.8(3) . .
C1 P1 Se2 110.0(3) . .
Se1 P1 Se2 111.90(10) . .
C13 P2 C13 104.2(6) . 14_755
C13 P2 Se4 110.5(4) . .
C13 P2 Se4 110.5(4) 14_755 .
C13 P2 Se3 109.1(3) . .
C13 P2 Se3 109.1(3) 14_755 .
Se4 P2 Se3 113.14(16) . .
C21 O1 C21 107.9(12) 14_755 .
C21 O1 La1 125.9(6) 14_755 .
C21 O1 La1 125.9(6) . .
C19 O2 C19 105.2(10) 14_755 .
C19 O2 La1 126.7(5) 14_755 .
C19 O2 La1 126.7(5) . .
C2 C1 C6 119.5(8) . .
C2 C1 P1 122.5(7) . .
C6 C1 P1 117.9(7) . .
C1 C2 C3 120.0(9) . .
C4 C3 C2 119.6(9) . .
C3 C4 C5 121.4(9) . .
C6 C5 C4 119.5(9) . .
C5 C6 C1 120.0(9) . .
C8 C7 C12 117.8(9) . .
C8 C7 P1 120.3(7) . .
C12 C7 P1 122.0(7) . .
C7 C8 C9 120.8(10) . .
C10 C9 C8 120.6(11) . .
C9 C10 C11 119.2(10) . .
C10 C11 C12 121.7(11) . .
C11 C12 C7 119.9(10) . .
C14 C13 C18 117.4(10) . .
C14 C13 P2 121.2(8) . .
C18 C13 P2 121.4(8) . .
C15 C14 C13 122.1(12) . .
C14 C15 C16 120.8(13) . .
C17 C16 C15 118.5(12) . .
C16 C17 C18 122.5(11) . .
C17 C18 C13 118.7(10) . .
O2 C19 C20' 109.6(10) . .
O2 C19 C20 105.8(11) . .
C20' C19 C20 20.8(18) . .
C20' C20 C20 89.9(13) . 14_755
C20' C20 C19 77(3) . .
C20 C20 C19 107.1(6) 14_755 .
C20' C20 C20' 69(2) . 14_755
C20 C20 C20' 20.6(17) 14_755 14_755
C19 C20 C20' 101.2(15) . 14_755
C20 C20' C20' 90.1(13) . 14_755
C20 C20' C19 83(3) . .
C20' C20' C19 107.5(7) 14_755 .
C20 C20' C20 69(2) . 14_755
C20' C20' C20 20.6(17) 14_755 14_755
C19 C20' C20 103.6(15) . 14_755
O1 C21 C22 107.6(12) . .
O1 C21 C22' 103.7(11) . .
C22 C21 C22' 23.0(14) . .
C22 C22' C22' 89.8(14) . 14_755
C22 C22' C21 78(3) . .
C22' C22' C21 108.2(7) 14_755 .
C22 C22' C22 67(2) . 14_755
C22' C22' C22 23.1(14) 14_755 14_755
C21 C22' C22 102.0(15) . 14_755
C22' C22 C22 90.2(14) . 14_755
C22' C22 C21 79(3) . .
C22 C22 C21 108.3(7) 14_755 .
C22' C22 C22' 67(2) . 14_755
C22 C22 C22' 23.1(14) 14_755 14_755
C21 C22 C22' 102.3(15) . 14_755

loop_
_geom_bond_atom_site_label_1
_geom_bond_atom_site_label_2
_geom_bond_distance
_geom_bond_site_symmetry_2
La1 O1 2.499(9) .
La1 O2 2.574(8) .
La1 Se2 3.0744(10) .
La1 Se2 3.0744(10) 14_755
La1 Se1 3.1073(11) .
La1 Se1 3.1073(11) 14_755
La1 Se3 3.1451(16) .
La1 Se4 3.1485(16) .
Se1 P1 2.149(2) .
Se2 P1 2.164(2) .
Se3 P2 2.159(4) .
Se4 P2 2.141(4) .
P1 C7 1.809(9) .
P1 C1 1.817(9) .
P2 C13 1.816(10) .
P2 C13 1.816(10) 14_755
O1 C21 1.433(14) 14_755
O1 C21 1.433(14) .
O2 C19 1.457(13) 14_755
O2 C19 1.457(13) .
C1 C2 1.364(12) .
C1 C6 1.421(12) .
C2 C3 1.409(13) .
C3 C4 1.365(14) .
C4 C5 1.379(14) .
C5 C6 1.376(12) .
C7 C8 1.389(12) .
C7 C12 1.410(12) .
C8 C9 1.395(14) .
C9 C10 1.360(16) .
C10 C11 1.374(16) .
C11 C12 1.374(14) .
C13 C14 1.381(15) .
C13 C18 1.396(13) .
C14 C15 1.346(16) .
C15 C16 1.373(17) .
C16 C17 1.339(17) .
C17 C18 1.392(14) .
C19 C20' 1.472(18) .
C19 C20 1.500(18) .
C20 C20' 0.54(5) .
C20 C20 1.432(14) 14_755
C20 C20' 1.529(16) 14_755
C20' C20' 1.430(19) 14_755
C20' C20 1.529(16) 14_755
C21 C22 1.482(18) .
C21 C22' 1.484(18) .
C22' C22 0.59(4) .
C22' C22' 1.389(19) 14_755
C22' C22 1.508(13) 14_755
C22 C22 1.385(19) 14_755
C22 C22' 1.508(13) 14_755

loop_
_platon_squeeze_void_nr
_platon_squeeze_void_average_x
_platon_squeeze_void_average_y
_platon_squeeze_void_average_z
_platon_squeeze_void_volume
_platon_squeeze_void_count_electrons
_platon_squeeze_void_content
1 0.250 0.750 0.229 544 140 hexane
2 0.250 0.250 0.473 284 80 hexane
3 0.750 0.250 0.768 544 138 hexane
4 0.750 0.750 0.524 284 78 hexane
